data_2020980
loop_
_publ_author_name
'Zhu, Qiu-Meng'
'Song, Li'
'Chai, Wen-Xiang'
'Shen, Hang-Yan'
'Wei, Qin-Hua'
'Qin, Lai-Shun'

_publ_section_title
;
 A novel luminescent ionic trinuclear Cu~3~I~2~ cluster cuprous complex
 supported by a P^N ligand: synthesis, structure characterization,
 properties and TD--DFT calculations
;
_journal_coeditor_code OV3100
_journal_issue 1
_journal_name_full 'Acta Crystallographica Section C'
_journal_page_first 62
_journal_page_last 68
_journal_paper_doi 10.1107/S2053229617017314
_journal_volume 74
_journal_year 2018
_chemical_formula_iupac '[Cu3 I2 (C39 H32 N P)3] P F6'
_chemical_formula_moiety 'C51 H42 Cu3 I2 N3 P3 +, F6 P -'
_chemical_formula_sum 'C51 H42 Cu3 F6 I2 N3 P4'
_chemical_formula_weight 1379.17
_chemical_name_systematic
'Tris[\m-diphenyl(pyridin-2-yl)phosphane-\k^2^<i>P</i>:<i>N</i>]di-\m~3~-iodido-tricopper(I)(3 <i>Cu</i>---<i>Cu</i>) hexafluoridophosphate'
_space_group_crystal_system monoclinic
_space_group_IT_number 14
_space_group_name_Hall '-P 2yn'
_space_group_name_H-M_alt 'P 1 21/n 1'
_symmetry_space_group_name_Hall '-P 2yn'
_symmetry_space_group_name_H-M 'P 1 21/n 1'
_atom_sites_solution_hydrogens geom
_atom_sites_solution_primary direct
_audit_creation_method
;
Olex2 1.2
(compiled 2017.03.28 svn.r3405 for OlexSys, GUI svn.r5337)
;
_cell_angle_alpha 90
_cell_angle_beta 98.012(5)
_cell_angle_gamma 90
_cell_formula_units_Z 4
_cell_length_a 18.9310(13)
_cell_length_b 12.4391(6)
_cell_length_c 21.7800(11)
_cell_measurement_reflns_used 5956
_cell_measurement_temperature 171.6
_cell_measurement_theta_max 29.5479
_cell_measurement_theta_min 2.9721
_cell_volume 5078.8(5)
_computing_cell_refinement
;
CrysAlis PRO (Agilent, 2011)
;
_computing_data_collection
;
CrysAlis PRO (Agilent, 2011)
;
_computing_data_reduction
;
CrysAlis PRO (Agilent, 2011)
;
_computing_molecular_graphics
;
<i>OLEX2</i> (Dolomanov <i>et al.</i>,  2009)
;
_computing_publication_material
;
<i>OLEX2</i> (Dolomanov <i>et al.</i>,  2009)
;
_computing_structure_refinement
;
SHELXL2014 (Sheldrick, 2015)
;
_computing_structure_solution
;
SHELXS (Sheldrick, 2008)
;
_diffrn_ambient_temperature 171.6
_diffrn_detector_area_resol_mean 10.3592
_diffrn_measured_fraction_theta_full 0.997
_diffrn_measured_fraction_theta_max 0.997
_diffrn_measurement_device_type 'Agilent Xcalibur Atlas Gemini ultra'
_diffrn_measurement_method '\w scans'
_diffrn_radiation_monochromator graphite
_diffrn_radiation_type MoK\a
_diffrn_radiation_wavelength 0.71073
_diffrn_reflns_av_R_equivalents 0.0420
_diffrn_reflns_limit_h_max 19
_diffrn_reflns_limit_h_min -23
_diffrn_reflns_limit_k_max 15
_diffrn_reflns_limit_k_min -12
_diffrn_reflns_limit_l_max 27
_diffrn_reflns_limit_l_min -21
_diffrn_reflns_number 24864
_diffrn_reflns_theta_full 26.000
_diffrn_reflns_theta_max 26.500
_diffrn_reflns_theta_min 2.978
_exptl_absorpt_coefficient_mu 2.648
_exptl_absorpt_correction_T_max 1.00000
_exptl_absorpt_correction_T_min 0.66502
_exptl_absorpt_correction_type multi-scan
_exptl_absorpt_process_details
;
(CrysAlis PRO; Agilent, 2011)
;
_exptl_crystal_colour yellow
_exptl_crystal_density_diffrn 1.804
_exptl_crystal_description plate
_exptl_crystal_F_000 2704
_exptl_crystal_size_max 0.48
_exptl_crystal_size_mid 0.23
_exptl_crystal_size_min 0.17
_refine_diff_density_max 0.898
_refine_diff_density_min -0.733
_refine_ls_extinction_method none
_refine_ls_goodness_of_fit_ref 1.024
_refine_ls_hydrogen_treatment constr
_refine_ls_matrix_type full
_refine_ls_number_parameters 622
_refine_ls_number_reflns 10513
_refine_ls_number_restraints 0
_refine_ls_restrained_S_all 1.024
_refine_ls_R_factor_all 0.0652
_refine_ls_R_factor_gt 0.0391
_refine_ls_shift/su_max 0.001
_refine_ls_shift/su_mean 0.000
_refine_ls_structure_factor_coef Fsqd
_refine_ls_weighting_details 'w=1/[\s^2^(Fo^2^)+(0.0420P)^2^] where P=(Fo^2^+2Fc^2^)/3'
_refine_ls_weighting_scheme calc
_refine_ls_wR_factor_gt 0.0839
_refine_ls_wR_factor_ref 0.0939
_reflns_number_gt 7796
_reflns_number_total 10513
_reflns_threshold_expression 'I > 2\s(I)'
_cod_data_source_file ov3100sup1.cif
_cod_data_source_block I
_cod_database_code 2020980
_shelx_space_group_comment
;
The symmetry employed for this shelxl refinement is uniquely defined
by the following loop, which should always be used as a source of
symmetry information in preference to the above space-group names.
They are only intended as comments.
;
_shelxl_version_number 2.014

loop_
_space_group_symop_operation_xyz
'x, y, z'
'-x+1/2, y+1/2, -z+1/2'
'-x, -y, -z'
'x-1/2, -y-1/2, z-1/2'

loop_
_atom_site_type_symbol
_atom_site_label
_atom_site_fract_x
_atom_site_fract_y
_atom_site_fract_z
_atom_site_U_iso_or_equiv
_atom_site_adp_type
_atom_site_calc_flag
_atom_site_occupancy
I I1 0.48055(2) 0.13500(2) 0.17740(2) 0.03011(9) Uani d 1
I I2 0.35643(2) 0.44129(2) 0.17126(2) 0.02628(8) Uani d 1
Cu Cu1 0.48447(3) 0.33329(4) 0.22300(2) 0.03014(14) Uani d 1
Cu Cu2 0.36046(3) 0.22783(4) 0.20357(2) 0.02705(13) Uani d 1
Cu Cu3 0.41757(3) 0.29998(4) 0.10209(2) 0.02646(13) Uani d 1
P P1 0.56213(6) 0.43590(8) 0.18218(5) 0.0225(2) Uani d 1
P P2 0.36674(6) 0.22381(8) 0.30709(5) 0.0219(2) Uani d 1
P P3 0.32268(6) 0.22050(8) 0.04475(5) 0.0232(2) Uani d 1
N N1 0.48872(19) 0.3428(2) 0.31697(16) 0.0256(8) Uani d 1
N N2 0.27172(18) 0.1634(2) 0.15217(15) 0.0205(7) Uani d 1
N N3 0.50364(18) 0.3669(2) 0.06687(15) 0.0227(7) Uani d 1
C C1 0.5448(2) 0.3946(4) 0.3488(2) 0.0337(11) Uani d 1
H H1 0.5813 0.4174 0.3274 0.040 Uiso calc 1
C C2 0.5504(3) 0.4156(3) 0.4114(2) 0.0353(11) Uani d 1
H H2 0.5905 0.4503 0.4318 0.042 Uiso calc 1
C C3 0.4964(3) 0.3847(4) 0.4431(2) 0.0400(12) Uani d 1
H H3 0.4987 0.3989 0.4852 0.048 Uiso calc 1
C C4 0.4383(3) 0.3316(3) 0.4111(2) 0.0318(10) Uani d 1
H H4 0.4005 0.3110 0.4316 0.038 Uiso calc 1
C C5 0.4364(2) 0.3093(3) 0.34875(19) 0.0252(9) Uani d 1
C C6 0.3929(2) 0.0936(3) 0.3425(2) 0.0280(10) Uani d 1
C C7 0.4603(3) 0.0745(4) 0.3711(4) 0.079(2) Uani d 1
H H7 0.4939 0.1295 0.3747 0.095 Uiso calc 1
C C8 0.4792(4) -0.0273(4) 0.3950(4) 0.105(3) Uani d 1
H H8 0.5250 -0.0394 0.4155 0.126 Uiso calc 1
C C9 0.4308(3) -0.1084(4) 0.3885(3) 0.0566(16) Uani d 1
H H9 0.4432 -0.1760 0.4049 0.068 Uiso calc 1
C C10 0.3643(3) -0.0907(4) 0.3581(3) 0.0462(14) Uani d 1
H H10 0.3314 -0.1465 0.3524 0.055 Uiso calc 1
C C11 0.3459(3) 0.0100(3) 0.3359(2) 0.0422(13) Uani d 1
H H11 0.3000 0.0216 0.3157 0.051 Uiso calc 1
C C12 0.2869(2) 0.2630(3) 0.33949(19) 0.0262(9) Uani d 1
C C13 0.2720(2) 0.2301(3) 0.3975(2) 0.0328(10) Uani d 1
H H13 0.3021 0.1819 0.4210 0.039 Uiso calc 1
C C14 0.2120(3) 0.2693(4) 0.4201(2) 0.0447(13) Uani d 1
H H14 0.2022 0.2475 0.4588 0.054 Uiso calc 1
C C15 0.1665(3) 0.3410(4) 0.3851(3) 0.0471(13) Uani d 1
H H15 0.1271 0.3686 0.4009 0.056 Uiso calc 1
C C16 0.1801(3) 0.3707(4) 0.3274(3) 0.0452(13) Uani d 1
H H16 0.1486 0.4165 0.3034 0.054 Uiso calc 1
C C17 0.2399(2) 0.3336(3) 0.3043(2) 0.0317(10) Uani d 1
H H17 0.2490 0.3556 0.2653 0.038 Uiso calc 1
C C18 0.2225(2) 0.1242(3) 0.1846(2) 0.0294(10) Uani d 1
H H18 0.2353 0.1157 0.2271 0.035 Uiso calc 1
C C19 0.1540(2) 0.0953(3) 0.1595(2) 0.0315(10) Uani d 1
H H19 0.1226 0.0644 0.1836 0.038 Uiso calc 1
C C20 0.1340(2) 0.1143(3) 0.0968(2) 0.0329(10) Uani d 1
H H20 0.0878 0.0993 0.0781 0.040 Uiso calc 1
C C21 0.1834(2) 0.1557(3) 0.0626(2) 0.0281(10) Uani d 1
H H21 0.1705 0.1691 0.0205 0.034 Uiso calc 1
C C22 0.2523(2) 0.1774(3) 0.09051(18) 0.0214(9) Uani d 1
C C23 0.2696(2) 0.2998(3) -0.0158(2) 0.0273(9) Uani d 1
C C24 0.2359(3) 0.3921(3) 0.0017(2) 0.0362(11) Uani d 1
H H24 0.2399 0.4104 0.0435 0.043 Uiso calc 1
C C25 0.1965(3) 0.4572(4) -0.0423(3) 0.0482(14) Uani d 1
H H25 0.1739 0.5184 -0.0301 0.058 Uiso calc 1
C C26 0.1912(3) 0.4302(4) -0.1040(3) 0.0540(15) Uani d 1
H H26 0.1654 0.4741 -0.1336 0.065 Uiso calc 1
C C27 0.2233(3) 0.3395(5) -0.1224(2) 0.0585(16) Uani d 1
H H27 0.2189 0.3217 -0.1642 0.070 Uiso calc 1
C C28 0.2626(3) 0.2741(4) -0.0784(2) 0.0410(12) Uani d 1
H H28 0.2843 0.2124 -0.0910 0.049 Uiso calc 1
C C29 0.3413(2) 0.0977(3) 0.00340(19) 0.0264(9) Uani d 1
C C30 0.4084(3) 0.0880(3) -0.0128(2) 0.0354(11) Uani d 1
H H30 0.4430 0.1386 0.0013 0.043 Uiso calc 1
C C31 0.4258(3) 0.0035(4) -0.0501(2) 0.0424(12) Uani d 1
H H31 0.4708 0.0000 -0.0625 0.051 Uiso calc 1
C C32 0.3758(3) -0.0742(4) -0.0683(2) 0.0382(12) Uani d 1
H H32 0.3872 -0.1321 -0.0921 0.046 Uiso calc 1
C C33 0.3097(3) -0.0661(4) -0.0515(2) 0.0479(14) Uani d 1
H H33 0.2756 -0.1182 -0.0645 0.058 Uiso calc 1
C C34 0.2921(3) 0.0185(4) -0.0152(2) 0.0439(13) Uani d 1
H H34 0.2468 0.0218 -0.0033 0.053 Uiso calc 1
C C35 0.5021(3) 0.3538(3) 0.0051(2) 0.0292(10) Uani d 1
H H35 0.4609 0.3258 -0.0175 0.035 Uiso calc 1
C C36 0.5582(3) 0.3796(3) -0.0262(2) 0.0334(11) Uani d 1
H H36 0.5550 0.3678 -0.0686 0.040 Uiso calc 1
C C37 0.6192(3) 0.4233(3) 0.0066(2) 0.0345(11) Uani d 1
H H37 0.6579 0.4413 -0.0133 0.041 Uiso calc 1
C C38 0.6215(2) 0.4398(3) 0.0695(2) 0.0301(10) Uani d 1
H H38 0.6620 0.4696 0.0924 0.036 Uiso calc 1
C C39 0.5634(2) 0.4117(3) 0.09875(19) 0.0235(9) Uani d 1
C C40 0.6570(2) 0.4268(3) 0.21294(19) 0.0258(9) Uani d 1
C C41 0.6956(3) 0.3361(4) 0.2024(2) 0.0454(13) Uani d 1
H H41 0.6728 0.2790 0.1802 0.054 Uiso calc 1
C C42 0.7668(3) 0.3291(4) 0.2240(3) 0.0523(15) Uani d 1
H H42 0.7928 0.2695 0.2145 0.063 Uiso calc 1
C C43 0.7999(3) 0.4111(5) 0.2601(3) 0.0573(16) Uani d 1
H H43 0.8482 0.4065 0.2753 0.069 Uiso calc 1
C C44 0.7617(3) 0.4977(4) 0.2731(3) 0.0546(15) Uani d 1
H H44 0.7839 0.5522 0.2980 0.066 Uiso calc 1
C C45 0.6904(3) 0.5066(4) 0.2500(2) 0.0389(11) Uani d 1
H H45 0.6648 0.5668 0.2594 0.047 Uiso calc 1
C C46 0.5447(2) 0.5804(3) 0.1873(2) 0.0263(9) Uani d 1
C C47 0.5723(3) 0.6567(3) 0.1503(2) 0.0353(11) Uani d 1
H H47 0.6007 0.6351 0.1210 0.042 Uiso calc 1
C C48 0.5577(3) 0.7639(3) 0.1571(2) 0.0437(13) Uani d 1
H H48 0.5756 0.8145 0.1318 0.052 Uiso calc 1
C C49 0.5170(3) 0.7969(4) 0.2007(3) 0.0452(13) Uani d 1
H H49 0.5070 0.8696 0.2045 0.054 Uiso calc 1
C C50 0.4906(3) 0.7232(4) 0.2391(3) 0.0465(13) Uani d 1
H H50 0.4639 0.7457 0.2695 0.056 Uiso calc 1
C C51 0.5048(2) 0.6149(3) 0.2315(2) 0.0336(11) Uani d 1
H H51 0.4869 0.5646 0.2569 0.040 Uiso calc 1
P P4 0.88084(7) 0.22006(9) 0.08383(6) 0.0344(3) Uani d 1
F F1 0.90245(17) 0.3067(2) 0.13641(13) 0.0530(8) Uani d 1
F F2 0.85547(18) 0.1395(2) 0.13312(13) 0.0532(8) Uani d 1
F F3 0.95930(16) 0.1698(2) 0.09602(14) 0.0530(8) Uani d 1
F F4 0.85893(15) 0.13212(19) 0.03046(12) 0.0420(7) Uani d 1
F F5 0.90578(17) 0.2993(2) 0.03318(13) 0.0506(8) Uani d 1
F F6 0.80253(16) 0.2699(2) 0.07082(15) 0.0530(8) Uani d 1

loop_
_atom_site_aniso_label
_atom_site_aniso_U_11
_atom_site_aniso_U_22
_atom_site_aniso_U_33
_atom_site_aniso_U_12
_atom_site_aniso_U_13
_atom_site_aniso_U_23
I1 0.03098(18) 0.02678(14) 0.03441(17) 0.00432(12) 0.01101(13) -0.00115(12)
I2 0.02629(16) 0.02566(14) 0.02779(16) 0.00023(11) 0.00690(12) -0.00261(11)
Cu1 0.0313(3) 0.0369(3) 0.0241(3) -0.0117(2) 0.0103(2) -0.0021(2)
Cu2 0.0249(3) 0.0350(3) 0.0218(3) -0.0050(2) 0.0052(2) -0.0020(2)
Cu3 0.0234(3) 0.0318(3) 0.0254(3) -0.0065(2) 0.0074(2) -0.0036(2)
P1 0.0219(6) 0.0266(5) 0.0203(5) -0.0043(4) 0.0071(5) -0.0020(4)
P2 0.0217(6) 0.0244(5) 0.0205(5) -0.0015(4) 0.0058(4) 0.0007(4)
P3 0.0225(6) 0.0272(5) 0.0205(5) -0.0035(4) 0.0055(5) -0.0017(4)
N1 0.025(2) 0.0279(17) 0.0243(19) -0.0078(15) 0.0059(16) 0.0005(15)
N2 0.0209(19) 0.0196(16) 0.0219(18) -0.0021(13) 0.0063(15) -0.0030(14)
N3 0.022(2) 0.0260(16) 0.0202(18) -0.0037(14) 0.0055(15) -0.0029(14)
C1 0.028(3) 0.045(2) 0.028(2) -0.015(2) 0.001(2) 0.002(2)
C2 0.042(3) 0.033(2) 0.028(2) -0.011(2) -0.005(2) 0.004(2)
C3 0.047(3) 0.050(3) 0.022(2) -0.010(2) 0.001(2) -0.008(2)
C4 0.033(3) 0.041(2) 0.022(2) -0.008(2) 0.006(2) -0.004(2)
C5 0.026(2) 0.026(2) 0.025(2) 0.0066(17) 0.0036(18) 0.0038(18)
C6 0.032(3) 0.022(2) 0.033(2) -0.0004(18) 0.012(2) 0.0032(19)
C7 0.036(4) 0.027(3) 0.165(8) 0.000(2) -0.022(4) 0.016(3)
C8 0.045(4) 0.040(3) 0.213(10) 0.001(3) -0.040(5) 0.031(4)
C9 0.048(4) 0.024(2) 0.096(5) 0.003(2) 0.005(3) 0.009(3)
C10 0.050(4) 0.029(2) 0.058(4) -0.013(2) 0.002(3) 0.003(2)
C11 0.032(3) 0.038(3) 0.052(3) -0.010(2) -0.011(2) 0.009(2)
C12 0.028(3) 0.028(2) 0.025(2) -0.0013(18) 0.0096(19) -0.0011(18)
C13 0.031(3) 0.037(2) 0.032(3) -0.003(2) 0.009(2) 0.004(2)
C14 0.035(3) 0.062(3) 0.042(3) -0.005(3) 0.021(2) -0.009(3)
C15 0.032(3) 0.060(3) 0.054(3) 0.003(2) 0.021(3) -0.009(3)
C16 0.030(3) 0.046(3) 0.061(4) 0.008(2) 0.010(3) 0.002(3)
C17 0.027(3) 0.034(2) 0.036(3) 0.0002(19) 0.007(2) 0.004(2)
C18 0.031(3) 0.030(2) 0.028(2) -0.0075(19) 0.005(2) 0.0002(19)
C19 0.029(3) 0.034(2) 0.034(3) -0.0071(19) 0.010(2) 0.002(2)
C20 0.023(3) 0.039(2) 0.036(3) -0.0085(19) 0.001(2) -0.002(2)
C21 0.023(2) 0.037(2) 0.024(2) -0.0053(18) 0.0014(19) -0.0009(19)
C22 0.022(2) 0.0223(19) 0.021(2) -0.0038(16) 0.0060(17) -0.0021(17)
C23 0.022(2) 0.032(2) 0.028(2) -0.0049(18) 0.0042(19) 0.0035(19)
C24 0.039(3) 0.034(2) 0.035(3) 0.001(2) 0.003(2) 0.002(2)
C25 0.047(4) 0.040(3) 0.058(4) 0.005(2) 0.012(3) 0.013(3)
C26 0.046(4) 0.066(3) 0.048(3) 0.006(3) 0.000(3) 0.030(3)
C27 0.062(4) 0.084(4) 0.028(3) 0.012(3) 0.002(3) 0.013(3)
C28 0.041(3) 0.057(3) 0.026(2) 0.003(2) 0.009(2) 0.002(2)
C29 0.033(3) 0.027(2) 0.021(2) -0.0041(18) 0.0107(19) -0.0007(18)
C30 0.033(3) 0.028(2) 0.046(3) -0.0057(19) 0.009(2) -0.003(2)
C31 0.038(3) 0.045(3) 0.048(3) 0.000(2) 0.017(2) -0.010(2)
C32 0.044(3) 0.038(2) 0.034(3) 0.001(2) 0.011(2) -0.016(2)
C33 0.051(4) 0.047(3) 0.050(3) -0.019(3) 0.021(3) -0.024(3)
C34 0.034(3) 0.049(3) 0.053(3) -0.012(2) 0.022(3) -0.013(3)
C35 0.030(3) 0.033(2) 0.025(2) -0.0078(19) 0.0048(19) -0.0057(19)
C36 0.037(3) 0.040(2) 0.025(2) -0.002(2) 0.010(2) -0.002(2)
C37 0.032(3) 0.044(2) 0.031(3) -0.002(2) 0.015(2) 0.000(2)
C38 0.029(3) 0.038(2) 0.027(2) -0.0092(19) 0.013(2) -0.007(2)
C39 0.025(2) 0.0225(19) 0.024(2) -0.0047(17) 0.0062(18) -0.0014(18)
C40 0.020(2) 0.034(2) 0.024(2) 0.0014(18) 0.0056(18) 0.0045(19)
C41 0.041(3) 0.047(3) 0.046(3) 0.008(2) 0.002(3) -0.002(2)
C42 0.044(4) 0.061(3) 0.052(3) 0.029(3) 0.008(3) 0.009(3)
C43 0.026(3) 0.085(4) 0.058(4) 0.006(3) -0.005(3) 0.021(3)
C44 0.038(3) 0.061(3) 0.059(4) -0.008(3) -0.016(3) -0.004(3)
C45 0.029(3) 0.049(3) 0.037(3) -0.002(2) -0.001(2) -0.007(2)
C46 0.022(2) 0.028(2) 0.028(2) -0.0027(17) 0.0009(19) -0.0016(18)
C47 0.037(3) 0.039(3) 0.030(2) -0.011(2) 0.006(2) -0.001(2)
C48 0.059(4) 0.030(2) 0.040(3) -0.011(2) -0.001(3) 0.008(2)
C49 0.039(3) 0.028(2) 0.064(4) -0.002(2) -0.009(3) -0.005(2)
C50 0.032(3) 0.043(3) 0.066(4) -0.003(2) 0.008(3) -0.017(3)
C51 0.030(3) 0.031(2) 0.041(3) -0.0046(19) 0.011(2) -0.009(2)
P4 0.0352(7) 0.0392(6) 0.0303(6) -0.0044(5) 0.0094(6) -0.0004(5)
F1 0.057(2) 0.0627(17) 0.0393(17) -0.0068(15) 0.0080(15) -0.0192(14)
F2 0.062(2) 0.0599(17) 0.0415(17) -0.0063(15) 0.0214(15) 0.0152(14)
F3 0.0327(18) 0.0619(17) 0.065(2) 0.0025(14) 0.0087(15) -0.0056(16)
F4 0.0499(19) 0.0396(14) 0.0375(15) -0.0095(13) 0.0094(14) -0.0051(12)
F5 0.067(2) 0.0463(15) 0.0409(16) -0.0191(15) 0.0147(15) 0.0022(13)
F6 0.0389(18) 0.0464(15) 0.072(2) 0.0015(13) 0.0030(16) -0.0052(15)

loop_
_atom_type_symbol
_atom_type_description
_atom_type_scat_dispersion_real
_atom_type_scat_dispersion_imag
_atom_type_scat_source
C C 0.0033 0.0016 'International Tables Vol C Tables 4.2.6.8 and 6.1.1.4'
H H 0.0000 0.0000 'International Tables Vol C Tables 4.2.6.8 and 6.1.1.4'
Cu Cu 0.3201 1.2651 'International Tables Vol C Tables 4.2.6.8 and 6.1.1.4'
F F 0.0171 0.0103 'International Tables Vol C Tables 4.2.6.8 and 6.1.1.4'
I I -0.4742 1.8119 'International Tables Vol C Tables 4.2.6.8 and 6.1.1.4'
N N 0.0061 0.0033 'International Tables Vol C Tables 4.2.6.8 and 6.1.1.4'
P P 0.1023 0.0942 'International Tables Vol C Tables 4.2.6.8 and 6.1.1.4'

loop_
_geom_angle_atom_site_label_1
_geom_angle_atom_site_label_2
_geom_angle_atom_site_label_3
_geom_angle
_geom_angle_publ_flag
I1 Cu1 I2 108.10(2) y
I1 Cu2 I2 110.866(19) y
I2 Cu3 I1 109.551(19) y
P1 Cu1 I1 111.66(3) y
P1 Cu1 I2 98.28(3) y
P2 Cu2 I1 106.05(3) y
P2 Cu2 I2 105.96(3) y
P3 Cu3 I1 104.13(3) y
P3 Cu3 I2 102.97(3) y
N1 Cu1 I1 115.08(9) y
N1 Cu1 I2 106.29(10) y
N2 Cu2 I1 111.75(9) y
N2 Cu2 I2 104.30(9) y
N3 Cu3 I1 102.70(9) y
N3 Cu3 I2 111.61(9) y
N1 Cu1 P1 115.59(10) y
N2 Cu2 P2 117.75(10) y
N3 Cu3 P3 125.14(10) y
Cu1 I1 Cu2 60.062(17) ?
Cu1 I1 Cu3 61.574(17) ?
Cu2 I1 Cu3 60.163(16) ?
Cu2 I2 Cu1 56.855(16) ?
Cu3 I2 Cu1 60.330(17) ?
Cu3 I2 Cu2 60.726(16) ?
I1 Cu1 Cu2 60.432(17) ?
I1 Cu1 Cu3 61.557(16) ?
Cu2 Cu1 I2 59.377(17) ?
Cu2 Cu1 Cu3 60.270(19) ?
Cu3 Cu1 I2 56.619(17) ?
P1 Cu1 Cu2 146.51(4) ?
P1 Cu1 Cu3 86.92(3) ?
N1 Cu1 Cu2 95.64(10) ?
N1 Cu1 Cu3 154.79(10) ?
I1 Cu2 Cu3 61.869(17) ?
Cu1 Cu2 I1 59.506(17) ?
Cu1 Cu2 I2 63.768(17) ?
Cu1 Cu2 Cu3 62.001(19) ?
Cu3 Cu2 I2 58.472(15) ?
P2 Cu2 Cu1 85.95(3) ?
P2 Cu2 Cu3 147.78(4) ?
N2 Cu2 Cu1 156.17(9) ?
N2 Cu2 Cu3 94.19(9) ?
I1 Cu3 Cu1 56.868(16) ?
I2 Cu3 Cu1 63.051(17) ?
I2 Cu3 Cu2 60.802(16) ?
Cu2 Cu3 I1 57.968(16) ?
Cu2 Cu3 Cu1 57.730(18) ?
P3 Cu3 Cu1 143.66(4) ?
P3 Cu3 Cu2 85.99(3) ?
N3 Cu3 I1 102.70(9) ?
N3 Cu3 I2 111.61(9) ?
N3 Cu3 Cu1 90.73(9) ?
N3 Cu3 Cu2 148.12(10) ?
C39 P1 Cu1 113.56(13) ?
C40 P1 Cu1 119.18(13) ?
C40 P1 C39 101.75(19) ?
C40 P1 C46 102.38(19) ?
C46 P1 Cu1 113.82(15) ?
C46 P1 C39 104.29(18) ?
C5 P2 Cu2 114.76(14) ?
C6 P2 Cu2 114.58(14) ?
C6 P2 C5 99.85(19) ?
C12 P2 Cu2 116.94(14) ?
C12 P2 C5 103.38(19) ?
C12 P2 C6 105.31(19) ?
C22 P3 Cu3 113.84(13) ?
C23 P3 Cu3 118.35(13) ?
C23 P3 C22 100.37(19) ?
C23 P3 C29 102.65(19) ?
C29 P3 Cu3 116.24(15) ?
C29 P3 C22 103.05(18) ?
C1 N1 Cu1 117.5(3) ?
C1 N1 C5 117.7(4) ?
C5 N1 Cu1 124.5(3) ?
C18 N2 Cu2 115.6(3) ?
C18 N2 C22 117.3(4) ?
C22 N2 Cu2 125.5(3) ?
C35 N3 Cu3 114.3(3) ?
C35 N3 C39 117.3(4) ?
C39 N3 Cu3 128.1(3) ?
N1 C1 H1 118.4 ?
N1 C1 C2 123.1(4) ?
C2 C1 H1 118.4 ?
C1 C2 H2 120.5 ?
C3 C2 C1 119.1(4) ?
C3 C2 H2 120.5 ?
C2 C3 H3 120.7 ?
C2 C3 C4 118.6(4) ?
C4 C3 H3 120.7 ?
C3 C4 H4 120.0 ?
C5 C4 C3 120.0(4) ?
C5 C4 H4 120.0 ?
N1 C5 P2 117.0(3) ?
N1 C5 C4 121.4(4) ?
C4 C5 P2 121.5(3) ?
C7 C6 P2 121.9(3) ?
C7 C6 C11 118.2(4) ?
C11 C6 P2 119.7(4) ?
C6 C7 H7 119.9 ?
C6 C7 C8 120.3(5) ?
C8 C7 H7 119.9 ?
C7 C8 H8 120.0 ?
C9 C8 C7 120.1(6) ?
C9 C8 H8 120.0 ?
C8 C9 H9 120.1 ?
C10 C9 C8 119.8(5) ?
C10 C9 H9 120.1 ?
C9 C10 H10 120.2 ?
C9 C10 C11 119.7(5) ?
C11 C10 H10 120.2 ?
C6 C11 C10 122.0(5) ?
C6 C11 H11 119.0 ?
C10 C11 H11 119.0 ?
C13 C12 P2 123.8(3) ?
C13 C12 C17 119.2(4) ?
C17 C12 P2 117.0(3) ?
C12 C13 H13 120.1 ?
C14 C13 C12 119.8(4) ?
C14 C13 H13 120.1 ?
C13 C14 H14 119.8 ?
C13 C14 C15 120.4(4) ?
C15 C14 H14 119.8 ?
C14 C15 H15 120.2 ?
C16 C15 C14 119.6(5) ?
C16 C15 H15 120.2 ?
C15 C16 H16 119.6 ?
C15 C16 C17 120.8(5) ?
C17 C16 H16 119.6 ?
C12 C17 H17 120.0 ?
C16 C17 C12 120.0(4) ?
C16 C17 H17 120.0 ?
N2 C18 H18 117.6 ?
N2 C18 C19 124.7(4) ?
C19 C18 H18 117.6 ?
C18 C19 H19 121.4 ?
C18 C19 C20 117.2(4) ?
C20 C19 H19 121.4 ?
C19 C20 H20 120.5 ?
C21 C20 C19 119.1(4) ?
C21 C20 H20 120.5 ?
C20 C21 H21 119.8 ?
C20 C21 C22 120.3(4) ?
C22 C21 H21 119.8 ?
N2 C22 P3 117.1(3) ?
N2 C22 C21 121.2(4) ?
C21 C22 P3 121.6(3) ?
C24 C23 P3 118.2(3) ?
C28 C23 P3 123.4(3) ?
C28 C23 C24 118.3(4) ?
C23 C24 H24 119.5 ?
C25 C24 C23 120.9(4) ?
C25 C24 H24 119.5 ?
C24 C25 H25 120.3 ?
C26 C25 C24 119.3(5) ?
C26 C25 H25 120.3 ?
C25 C26 H26 119.6 ?
C27 C26 C25 120.9(5) ?
C27 C26 H26 119.6 ?
C26 C27 H27 120.1 ?
C26 C27 C28 119.8(5) ?
C28 C27 H27 120.1 ?
C23 C28 C27 120.7(5) ?
C23 C28 H28 119.7 ?
C27 C28 H28 119.7 ?
C30 C29 P3 116.7(3) ?
C30 C29 C34 118.3(4) ?
C34 C29 P3 124.9(4) ?
C29 C30 H30 119.4 ?
C29 C30 C31 121.3(4) ?
C31 C30 H30 119.4 ?
C30 C31 H31 120.3 ?
C32 C31 C30 119.3(5) ?
C32 C31 H31 120.3 ?
C31 C32 H32 120.2 ?
C33 C32 C31 119.6(4) ?
C33 C32 H32 120.2 ?
C32 C33 H33 119.5 ?
C32 C33 C34 121.0(5) ?
C34 C33 H33 119.5 ?
C29 C34 C33 120.3(5) ?
C29 C34 H34 119.9 ?
C33 C34 H34 119.9 ?
N3 C35 H35 118.2 ?
N3 C35 C36 123.6(4) ?
C36 C35 H35 118.2 ?
C35 C36 H36 120.6 ?
C35 C36 C37 118.8(4) ?
C37 C36 H36 120.6 ?
C36 C37 H37 120.6 ?
C38 C37 C36 118.7(4) ?
C38 C37 H37 120.6 ?
C37 C38 H38 120.0 ?
C37 C38 C39 120.0(4) ?
C39 C38 H38 120.0 ?
N3 C39 P1 116.5(3) ?
N3 C39 C38 121.6(4) ?
C38 C39 P1 122.0(3) ?
C41 C40 P1 120.3(4) ?
C45 C40 P1 121.1(3) ?
C45 C40 C41 118.5(4) ?
C40 C41 H41 119.6 ?
C42 C41 C40 120.9(5) ?
C42 C41 H41 119.6 ?
C41 C42 H42 120.1 ?
C41 C42 C43 119.7(5) ?
C43 C42 H42 120.1 ?
C42 C43 H43 120.2 ?
C44 C43 C42 119.7(5) ?
C44 C43 H43 120.2 ?
C43 C44 H44 119.6 ?
C43 C44 C45 120.8(5) ?
C45 C44 H44 119.6 ?
C40 C45 C44 120.2(5) ?
C40 C45 H45 119.9 ?
C44 C45 H45 119.9 ?
C47 C46 P1 123.2(3) ?
C51 C46 P1 118.1(3) ?
C51 C46 C47 118.6(4) ?
C46 C47 H47 119.9 ?
C48 C47 C46 120.1(5) ?
C48 C47 H47 119.9 ?
C47 C48 H48 119.7 ?
C49 C48 C47 120.5(5) ?
C49 C48 H48 119.7 ?
C48 C49 H49 119.7 ?
C48 C49 C50 120.6(4) ?
C50 C49 H49 119.7 ?
C49 C50 H50 120.7 ?
C49 C50 C51 118.6(5) ?
C51 C50 H50 120.7 ?
C46 C51 C50 121.5(5) ?
C46 C51 H51 119.3 ?
C50 C51 H51 119.3 ?
F1 P4 F2 90.71(16) ?
F1 P4 F3 90.30(17) ?
F1 P4 F4 180.0(3) ?
F1 P4 F5 90.46(16) ?
F1 P4 F6 90.24(17) ?
F2 P4 F3 90.14(17) ?
F2 P4 F4 89.28(15) ?
F2 P4 F5 178.83(17) ?
F2 P4 F6 90.24(17) ?
F3 P4 F4 89.67(16) ?
F3 P4 F5 89.93(17) ?
F5 P4 F4 89.55(14) ?
F6 P4 F3 179.34(19) ?
F6 P4 F4 89.79(16) ?
F6 P4 F5 89.67(17) ?

loop_
_geom_bond_atom_site_label_1
_geom_bond_atom_site_label_2
_geom_bond_distance
_geom_bond_publ_flag
Cu1 I1 2.6561(6) y
Cu2 I1 2.6810(6) y
Cu3 I1 2.7889(6) y
Cu1 I2 2.8616(7) y
Cu2 I2 2.7453(6) y
Cu3 I2 2.6807(6) y
Cu1 N1 2.040(3) y
Cu2 N2 2.048(3) y
Cu3 N3 2.070(3) y
Cu1 P1 2.2238(11) y
Cu2 P2 2.2418(11) y
Cu3 P3 2.2669(12) y
Cu1 Cu2 2.6711(7) y
Cu1 Cu3 2.7893(8) y
Cu2 Cu3 2.7433(7) y
P1 C39 1.845(4) ?
P1 C40 1.831(4) ?
P1 C46 1.833(4) ?
P2 C5 1.832(4) ?
P2 C6 1.832(4) ?
P2 C12 1.822(4) ?
P3 C22 1.851(4) ?
P3 C23 1.831(4) ?
P3 C29 1.832(4) ?
N1 C1 1.348(5) ?
N1 C5 1.352(5) ?
N2 C18 1.338(5) ?
N2 C22 1.353(5) ?
N3 C35 1.351(5) ?
N3 C39 1.361(5) ?
C1 H1 0.9300 ?
C1 C2 1.378(6) ?
C2 H2 0.9300 ?
C2 C3 1.366(7) ?
C3 H3 0.9300 ?
C3 C4 1.385(6) ?
C4 H4 0.9300 ?
C4 C5 1.382(6) ?
C6 C7 1.360(7) ?
C6 C11 1.363(6) ?
C7 H7 0.9300 ?
C7 C8 1.397(7) ?
C8 H8 0.9300 ?
C8 C9 1.357(8) ?
C9 H9 0.9300 ?
C9 C10 1.356(7) ?
C10 H10 0.9300 ?
C10 C11 1.370(6) ?
C11 H11 0.9300 ?
C12 C13 1.393(6) ?
C12 C17 1.399(6) ?
C13 H13 0.9300 ?
C13 C14 1.386(6) ?
C14 H14 0.9300 ?
C14 C15 1.391(7) ?
C15 H15 0.9300 ?
C15 C16 1.369(7) ?
C16 H16 0.9300 ?
C16 C17 1.382(7) ?
C17 H17 0.9300 ?
C18 H18 0.9300 ?
C18 C19 1.383(6) ?
C19 H19 0.9300 ?
C19 C20 1.385(6) ?
C20 H20 0.9300 ?
C20 C21 1.373(6) ?
C21 H21 0.9300 ?
C21 C22 1.388(6) ?
C23 C24 1.392(6) ?
C23 C28 1.388(6) ?
C24 H24 0.9300 ?
C24 C25 1.390(7) ?
C25 H25 0.9300 ?
C25 C26 1.377(8) ?
C26 H26 0.9300 ?
C26 C27 1.367(8) ?
C27 H27 0.9300 ?
C27 C28 1.392(7) ?
C28 H28 0.9300 ?
C29 C30 1.370(6) ?
C29 C34 1.378(6) ?
C30 H30 0.9300 ?
C30 C31 1.395(6) ?
C31 H31 0.9300 ?
C31 C32 1.372(7) ?
C32 H32 0.9300 ?
C32 C33 1.357(7) ?
C33 H33 0.9300 ?
C33 C34 1.384(6) ?
C34 H34 0.9300 ?
C35 H35 0.9300 ?
C35 C36 1.377(6) ?
C36 H36 0.9300 ?
C36 C37 1.383(6) ?
C37 H37 0.9300 ?
C37 C38 1.379(6) ?
C38 H38 0.9300 ?
C38 C39 1.391(6) ?
C40 C41 1.381(6) ?
C40 C45 1.377(6) ?
C41 H41 0.9300 ?
C41 C42 1.367(7) ?
C42 H42 0.9300 ?
C42 C43 1.383(8) ?
C43 H43 0.9300 ?
C43 C44 1.350(8) ?
C44 H44 0.9300 ?
C44 C45 1.378(7) ?
C45 H45 0.9300 ?
C46 C47 1.393(6) ?
C46 C51 1.373(6) ?
C47 H47 0.9300 ?
C47 C48 1.375(6) ?
C48 H48 0.9300 ?
C48 C49 1.367(7) ?
C49 H49 0.9300 ?
C49 C50 1.380(7) ?
C50 H50 0.9300 ?
C50 C51 1.388(6) ?
C51 H51 0.9300 ?
P4 F1 1.584(3) ?
P4 F2 1.591(3) ?
P4 F3 1.599(3) ?
P4 F4 1.608(3) ?
P4 F5 1.599(3) ?
P4 F6 1.595(3) ?

loop_
_geom_torsion_atom_site_label_1
_geom_torsion_atom_site_label_2
_geom_torsion_atom_site_label_3
_geom_torsion_atom_site_label_4
_geom_torsion
Cu1 P1 C39 N3 22.6(3)
Cu1 P1 C39 C38 -158.8(3)
Cu1 P1 C40 C41 70.3(4)
Cu1 P1 C40 C45 -105.8(4)
Cu1 P1 C46 C47 -161.0(3)
Cu1 P1 C46 C51 21.8(4)
Cu1 N1 C1 C2 173.6(4)
Cu1 N1 C5 P2 14.0(4)
Cu1 N1 C5 C4 -170.8(3)
Cu2 P2 C5 N1 -17.5(3)
Cu2 P2 C5 C4 167.4(3)
Cu2 P2 C6 C7 102.0(5)
Cu2 P2 C6 C11 -72.5(4)
Cu2 P2 C12 C13 156.0(3)
Cu2 P2 C12 C17 -26.5(4)
Cu2 N2 C18 C19 167.7(3)
Cu2 N2 C22 P3 20.1(4)
Cu2 N2 C22 C21 -162.7(3)
Cu3 P3 C22 N2 -21.2(3)
Cu3 P3 C22 C21 161.7(3)
Cu3 P3 C23 C24 -60.9(4)
Cu3 P3 C23 C28 117.6(4)
Cu3 P3 C29 C30 -27.6(4)
Cu3 P3 C29 C34 156.1(4)
Cu3 N3 C35 C36 -171.3(3)
Cu3 N3 C39 P1 -10.7(4)
Cu3 N3 C39 C38 170.7(3)
P1 C40 C41 C42 178.7(4)
P1 C40 C45 C44 179.4(4)
P1 C46 C47 C48 -179.3(4)
P1 C46 C51 C50 178.6(4)
P2 C6 C7 C8 -177.1(6)
P2 C6 C11 C10 175.9(4)
P2 C12 C13 C14 176.0(3)
P2 C12 C17 C16 -176.9(4)
P3 C23 C24 C25 178.3(4)
P3 C23 C28 C27 -177.9(4)
P3 C29 C30 C31 -173.0(4)
P3 C29 C34 C33 173.7(4)
N1 C1 C2 C3 -1.4(7)
N2 C18 C19 C20 -3.8(7)
N3 C35 C36 C37 -1.3(7)
C1 N1 C5 P2 -172.1(3)
C1 N1 C5 C4 3.0(6)
C1 C2 C3 C4 1.1(7)
C2 C3 C4 C5 1.2(7)
C3 C4 C5 P2 171.6(3)
C3 C4 C5 N1 -3.3(6)
C5 P2 C6 C7 -21.2(5)
C5 P2 C6 C11 164.3(4)
C5 P2 C12 C13 -76.8(4)
C5 P2 C12 C17 100.6(3)
C5 N1 C1 C2 -0.7(6)
C6 P2 C5 N1 105.6(3)
C6 P2 C5 C4 -69.6(4)
C6 P2 C12 C13 27.5(4)
C6 P2 C12 C17 -155.0(3)
C6 C7 C8 C9 1.6(14)
C7 C6 C11 C10 1.2(8)
C7 C8 C9 C10 0.7(13)
C8 C9 C10 C11 -2.0(10)
C9 C10 C11 C6 1.0(9)
C11 C6 C7 C8 -2.5(11)
C12 P2 C5 N1 -146.0(3)
C12 P2 C5 C4 38.9(4)
C12 P2 C6 C7 -128.1(5)
C12 P2 C6 C11 57.4(4)
C12 C13 C14 C15 0.3(7)
C13 C12 C17 C16 0.7(7)
C13 C14 C15 C16 1.7(8)
C14 C15 C16 C17 -2.5(8)
C15 C16 C17 C12 1.3(7)
C17 C12 C13 C14 -1.4(6)
C18 N2 C22 P3 -174.9(3)
C18 N2 C22 C21 2.3(5)
C18 C19 C20 C21 2.9(6)
C19 C20 C21 C22 0.3(6)
C20 C21 C22 P3 173.9(3)
C20 C21 C22 N2 -3.1(6)
C22 P3 C23 C24 63.6(4)
C22 P3 C23 C28 -117.9(4)
C22 P3 C29 C30 -152.8(4)
C22 P3 C29 C34 30.8(5)
C22 N2 C18 C19 1.2(6)
C23 P3 C22 N2 -148.7(3)
C23 P3 C22 C21 34.2(4)
C23 P3 C29 C30 103.2(4)
C23 P3 C29 C34 -73.1(4)
C23 C24 C25 C26 -0.5(7)
C24 C23 C28 C27 0.6(7)
C24 C25 C26 C27 1.0(8)
C25 C26 C27 C28 -0.7(9)
C26 C27 C28 C23 -0.1(8)
C28 C23 C24 C25 -0.3(7)
C29 P3 C22 N2 105.6(3)
C29 P3 C22 C21 -71.5(4)
C29 P3 C23 C24 169.6(3)
C29 P3 C23 C28 -11.9(4)
C29 C30 C31 C32 -3.3(7)
C30 C29 C34 C33 -2.6(7)
C30 C31 C32 C33 2.1(8)
C31 C32 C33 C34 -1.2(8)
C32 C33 C34 C29 1.5(8)
C34 C29 C30 C31 3.6(7)
C35 N3 C39 P1 176.6(3)
C35 N3 C39 C38 -2.0(6)
C35 C36 C37 C38 -0.2(6)
C36 C37 C38 C39 0.5(6)
C37 C38 C39 P1 -177.9(3)
C37 C38 C39 N3 0.6(6)
C39 P1 C40 C41 -55.4(4)
C39 P1 C40 C45 128.5(4)
C39 P1 C46 C47 -36.7(4)
C39 P1 C46 C51 146.1(4)
C39 N3 C35 C36 2.3(6)
C40 P1 C39 N3 152.0(3)
C40 P1 C39 C38 -29.5(4)
C40 P1 C46 C47 69.0(4)
C40 P1 C46 C51 -108.2(4)
C40 C41 C42 C43 3.8(8)
C41 C40 C45 C44 3.2(7)
C41 C42 C43 C44 -0.6(9)
C42 C43 C44 C45 -1.2(9)
C43 C44 C45 C40 -0.1(8)
C45 C40 C41 C42 -5.1(7)
C46 P1 C39 N3 -101.8(3)
C46 P1 C39 C38 76.7(4)
C46 P1 C40 C41 -163.1(4)
C46 P1 C40 C45 20.8(4)
C46 C47 C48 C49 1.1(8)
C47 C46 C51 C50 1.3(7)
C47 C48 C49 C50 0.8(8)
C48 C49 C50 C51 -1.6(8)
C49 C50 C51 C46 0.6(7)
C51 C46 C47 C48 -2.1(7)

_cod_database_fobs_code 2020980
